data_4330165
loop_
_publ_author_name
'Peter E. Sues'
'Alan J. Lough'
'Robert H. Morris'

_publ_section_title
;
 Synthesis, Characterization, and Activity of Yttrium(III) Nitrate
 Complexes Bearing Tripodal Phosphine Oxide and Mixed Phosphine-Phosphine
 Oxide Ligands
;
_journal_name_full 'Inorganic Chemistry'
_journal_page_first 9322
_journal_page_last 9332
_journal_paper_doi 10.1021/ic3010147
_journal_volume 51
_journal_year 2012
_chemical_formula_moiety 'C38 H33 O3 P3'
_chemical_formula_sum 'C38 H33 O3 P3'
_chemical_formula_weight 630.55
_chemical_name_systematic
; 
 ? 
;
_space_group_IT_number 2
_symmetry_cell_setting triclinic
_symmetry_space_group_name_Hall '-P 1'
_symmetry_space_group_name_H-M 'P -1'
_atom_sites_solution_hydrogens geom
_atom_sites_solution_primary direct
_atom_sites_solution_secondary difmap
_audit_creation_method SHELXL-97
_cell_angle_alpha 89.0490(18)
_cell_angle_beta 76.563(2)
_cell_angle_gamma 62.984(2)
_cell_formula_units_Z 2
_cell_length_a 11.6893(4)
_cell_length_b 12.4944(5)
_cell_length_c 12.8275(6)
_cell_measurement_reflns_used 16631
_cell_measurement_temperature 150(1)
_cell_measurement_theta_max 27.5
_cell_measurement_theta_min 2.6
_cell_volume 1614.77(12)
_computing_cell_refinement 'Denzo-SMN (Otwinowski & Minor, 1997)'
_computing_data_collection 'Collect (Nonius B.V., 1997-2002)'
_computing_data_reduction Denzo-SMN
_computing_molecular_graphics 'PLATON (Spek, 2009)'
_computing_publication_material 'SHELXTL V6.1'
_computing_structure_refinement 'SHELXTL V6.1 (Sheldrick, 2008)'
_computing_structure_solution 'SIR-92 (Altomare et al., 1994)'
_diffrn_ambient_temperature 150(1)
_diffrn_detector_area_resol_mean 9
_diffrn_measured_fraction_theta_full 0.987
_diffrn_measured_fraction_theta_max 0.987
_diffrn_measurement_device_type 'Nonius KappaCCD'
_diffrn_measurement_method '\f scans and \w scans with \k offsets'
_diffrn_radiation_monochromator graphite
_diffrn_radiation_source 'fine-focus sealed tube'
_diffrn_radiation_type MoK\a
_diffrn_radiation_wavelength 0.71073
_diffrn_reflns_av_R_equivalents 0.0692
_diffrn_reflns_av_sigmaI/netI 0.0799
_diffrn_reflns_limit_h_max 15
_diffrn_reflns_limit_h_min -14
_diffrn_reflns_limit_k_max 16
_diffrn_reflns_limit_k_min -16
_diffrn_reflns_limit_l_max 16
_diffrn_reflns_limit_l_min -16
_diffrn_reflns_number 16631
_diffrn_reflns_theta_full 27.50
_diffrn_reflns_theta_max 27.50
_diffrn_reflns_theta_min 2.59
_diffrn_standards_number 0
_exptl_absorpt_coefficient_mu 0.221
_exptl_absorpt_correction_T_max 0.941
_exptl_absorpt_correction_T_min 0.742
_exptl_absorpt_correction_type multi-scan
_exptl_absorpt_process_details
;
multi-scan from symmetry-related measurements 
 Sortav (Blessing 1995)
;
_exptl_crystal_colour colourless
_exptl_crystal_density_diffrn 1.297
_exptl_crystal_description block
_exptl_crystal_F_000 660
_exptl_crystal_size_max 0.44
_exptl_crystal_size_mid 0.35
_exptl_crystal_size_min 0.30
_refine_diff_density_max 0.576
_refine_diff_density_min -0.581
_refine_diff_density_rms 0.080
_refine_ls_extinction_method none
_refine_ls_goodness_of_fit_ref 1.041
_refine_ls_hydrogen_treatment constr
_refine_ls_matrix_type full
_refine_ls_number_parameters 397
_refine_ls_number_reflns 7324
_refine_ls_number_restraints 0
_refine_ls_restrained_S_all 1.041
_refine_ls_R_factor_all 0.1014
_refine_ls_R_factor_gt 0.0549
_refine_ls_shift/su_max 0.000
_refine_ls_shift/su_mean 0.000
_refine_ls_structure_factor_coef Fsqd
_refine_ls_weighting_details 'calc w=1/[\s^2^(Fo^2^)+(0.0561P)^2^+1.2630P] where P=(Fo^2^+2Fc^2^)/3'
_refine_ls_weighting_scheme calc
_refine_ls_wR_factor_gt 0.1216
_refine_ls_wR_factor_ref 0.1494
_reflns_number_gt 4778
_reflns_number_total 7324
_reflns_threshold_expression I>2\s(I)
_cod_data_source_file ic3010147_si_002_1.cif
_cod_data_source_block k11209_1a
_cod_original_cell_volume 1614.77(11)
_cod_database_code 4330165

loop_
_symmetry_equiv_pos_as_xyz
'x, y, z'
'-x, -y, -z'

loop_
_atom_site_label
_atom_site_type_symbol
_atom_site_fract_x
_atom_site_fract_y
_atom_site_fract_z
_atom_site_U_iso_or_equiv
_atom_site_adp_type
_atom_site_occupancy
_atom_site_symmetry_multiplicity
_atom_site_calc_flag
_atom_site_refinement_flags
P1 P 0.37566(7) 0.48345(6) 0.25354(6) 0.02341(17) Uani 1 1 d .
P2 P 0.57461(6) 0.12264(6) 0.32126(6) 0.02118(17) Uani 1 1 d .
P3 P 0.73101(7) 0.26754(6) 0.29555(6) 0.02204(17) Uani 1 1 d .
O1 O 0.39758(19) 0.42438(17) 0.14607(15) 0.0290(4) Uani 1 1 d .
O2 O 0.60269(18) 0.09268(17) 0.42770(15) 0.0271(4) Uani 1 1 d .
O3 O 0.70665(18) 0.32851(17) 0.40242(15) 0.0282(4) Uani 1 1 d .
C1 C 0.5815(2) 0.2607(2) 0.2797(2) 0.0216(5) Uani 1 1 d .
H1A H 0.5824 0.2636 0.2015 0.026 Uiso 1 1 calc R
C2 C 0.4569(2) 0.3747(2) 0.3427(2) 0.0235(6) Uani 1 1 d .
H2A H 0.4832 0.4140 0.3923 0.028 Uiso 1 1 calc R
H2B H 0.3930 0.3500 0.3867 0.028 Uiso 1 1 calc R
C3 C 0.4315(3) 0.5974(2) 0.2422(2) 0.0256(6) Uani 1 1 d .
C4 C 0.4648(3) 0.6300(2) 0.1396(2) 0.0305(6) Uani 1 1 d .
H4A H 0.4617 0.5899 0.0789 0.037 Uiso 1 1 calc R
C5 C 0.5024(3) 0.7209(3) 0.1259(3) 0.0396(7) Uani 1 1 d .
H5A H 0.5250 0.7429 0.0558 0.048 Uiso 1 1 calc R
C6 C 0.5069(3) 0.7794(3) 0.2139(3) 0.0454(8) Uani 1 1 d .
H6A H 0.5317 0.8422 0.2043 0.054 Uiso 1 1 calc R
C7 C 0.4754(3) 0.7470(3) 0.3164(3) 0.0425(8) Uani 1 1 d .
H7A H 0.4795 0.7871 0.3766 0.051 Uiso 1 1 calc R
C8 C 0.4380(3) 0.6560(3) 0.3314(2) 0.0332(7) Uani 1 1 d .
H8A H 0.4169 0.6336 0.4016 0.040 Uiso 1 1 calc R
C9 C 0.2039(3) 0.5533(2) 0.3291(2) 0.0271(6) Uani 1 1 d .
C10 C 0.1639(3) 0.6132(3) 0.4310(3) 0.0385(7) Uani 1 1 d .
H10A H 0.2264 0.6227 0.4605 0.046 Uiso 1 1 calc R
C11 C 0.0325(3) 0.6596(3) 0.4903(3) 0.0471(9) Uani 1 1 d .
H11A H 0.0059 0.7007 0.5601 0.056 Uiso 1 1 calc R
C12 C -0.0587(3) 0.6462(3) 0.4487(3) 0.0456(8) Uani 1 1 d .
H12A H -0.1484 0.6783 0.4893 0.055 Uiso 1 1 calc R
C13 C -0.0201(3) 0.5863(3) 0.3485(3) 0.0447(8) Uani 1 1 d .
H13A H -0.0834 0.5767 0.3202 0.054 Uiso 1 1 calc R
C14 C 0.1109(3) 0.5393(3) 0.2874(3) 0.0349(7) Uani 1 1 d .
H14A H 0.1366 0.4979 0.2179 0.042 Uiso 1 1 calc R
C15 C 0.4147(2) 0.1389(2) 0.3143(2) 0.0226(6) Uani 1 1 d .
C16 C 0.3663(3) 0.0724(2) 0.3814(2) 0.0283(6) Uani 1 1 d .
H16A H 0.4104 0.0310 0.4343 0.034 Uiso 1 1 calc R
C17 C 0.2537(3) 0.0665(3) 0.3712(2) 0.0333(7) Uani 1 1 d .
H17A H 0.2215 0.0201 0.4166 0.040 Uiso 1 1 calc R
C18 C 0.1885(3) 0.1275(3) 0.2959(3) 0.0341(7) Uani 1 1 d .
H18A H 0.1122 0.1221 0.2886 0.041 Uiso 1 1 calc R
C19 C 0.2338(3) 0.1970(3) 0.2301(2) 0.0317(7) Uani 1 1 d .
H19A H 0.1868 0.2410 0.1796 0.038 Uiso 1 1 calc R
C20 C 0.3477(3) 0.2023(2) 0.2382(2) 0.0277(6) Uani 1 1 d .
H20A H 0.3799 0.2485 0.1925 0.033 Uiso 1 1 calc R
C21 C 0.6868(3) 0.0068(2) 0.2121(2) 0.0245(6) Uani 1 1 d .
C22 C 0.7805(3) -0.1030(2) 0.2355(3) 0.0293(6) Uani 1 1 d .
H22A H 0.7862 -0.1154 0.3077 0.035 Uiso 1 1 calc R
C23 C 0.8657(3) -0.1946(3) 0.1526(3) 0.0368(7) Uani 1 1 d .
H23A H 0.9308 -0.2687 0.1683 0.044 Uiso 1 1 calc R
C24 C 0.8561(3) -0.1780(3) 0.0476(3) 0.0381(7) Uani 1 1 d .
H24A H 0.9138 -0.2410 -0.0085 0.046 Uiso 1 1 calc R
C25 C 0.7624(3) -0.0697(3) 0.0240(3) 0.0376(7) Uani 1 1 d .
H25A H 0.7559 -0.0583 -0.0482 0.045 Uiso 1 1 calc R
C26 C 0.6782(3) 0.0220(3) 0.1059(2) 0.0301(6) Uani 1 1 d .
H26A H 0.6140 0.0962 0.0894 0.036 Uiso 1 1 calc R
C27 C 0.8704(3) 0.1177(2) 0.2741(2) 0.0245(6) Uani 1 1 d .
C28 C 0.8969(3) 0.0592(3) 0.3662(2) 0.0296(6) Uani 1 1 d .
H28A H 0.8408 0.0972 0.4354 0.035 Uiso 1 1 calc R
C29 C 1.0052(3) -0.0542(3) 0.3564(3) 0.0355(7) Uani 1 1 d .
H29A H 1.0224 -0.0942 0.4189 0.043 Uiso 1 1 calc R
C30 C 1.0876(3) -0.1088(3) 0.2565(3) 0.0368(7) Uani 1 1 d .
H30A H 1.1622 -0.1859 0.2505 0.044 Uiso 1 1 calc R
C31 C 1.0629(3) -0.0523(3) 0.1649(3) 0.0349(7) Uani 1 1 d .
H31A H 1.1196 -0.0910 0.0961 0.042 Uiso 1 1 calc R
C32 C 0.9540(3) 0.0620(2) 0.1735(2) 0.0292(6) Uani 1 1 d .
H32A H 0.9373 0.1013 0.1107 0.035 Uiso 1 1 calc R
C33 C 0.7692(2) 0.3486(2) 0.1861(2) 0.0238(6) Uani 1 1 d .
C34 C 0.7602(3) 0.3326(2) 0.0816(2) 0.0267(6) Uani 1 1 d .
H34A H 0.7323 0.2759 0.0648 0.032 Uiso 1 1 calc R
C35 C 0.7914(3) 0.3979(3) 0.0019(2) 0.0314(6) Uani 1 1 d .
H35A H 0.7853 0.3863 -0.0692 0.038 Uiso 1 1 calc R
C36 C 0.8315(3) 0.4806(3) 0.0274(3) 0.0404(8) Uani 1 1 d .
H36A H 0.8535 0.5257 -0.0268 0.048 Uiso 1 1 calc R
C37 C 0.8398(4) 0.4980(3) 0.1299(3) 0.0497(9) Uani 1 1 d .
H37A H 0.8670 0.5553 0.1465 0.060 Uiso 1 1 calc R
C38 C 0.8090(3) 0.4326(3) 0.2096(3) 0.0393(8) Uani 1 1 d .
H38A H 0.8150 0.4451 0.2805 0.047 Uiso 1 1 calc R

loop_
_atom_site_aniso_label
_atom_site_aniso_U_11
_atom_site_aniso_U_22
_atom_site_aniso_U_33
_atom_site_aniso_U_23
_atom_site_aniso_U_13
_atom_site_aniso_U_12
P1 0.0284(4) 0.0202(4) 0.0230(4) 0.0032(3) -0.0099(3) -0.0109(3)
P2 0.0236(3) 0.0216(3) 0.0222(4) 0.0045(3) -0.0072(3) -0.0131(3)
P3 0.0266(4) 0.0248(4) 0.0205(4) 0.0043(3) -0.0082(3) -0.0158(3)
O1 0.0417(11) 0.0256(10) 0.0225(11) 0.0033(8) -0.0124(8) -0.0160(9)
O2 0.0331(10) 0.0316(11) 0.0245(11) 0.0100(8) -0.0136(8) -0.0189(9)
O3 0.0361(11) 0.0337(11) 0.0228(10) 0.0023(8) -0.0107(8) -0.0215(9)
C1 0.0251(13) 0.0223(13) 0.0197(14) 0.0040(11) -0.0081(10) -0.0120(11)
C2 0.0261(13) 0.0222(13) 0.0219(14) 0.0013(11) -0.0051(11) -0.0112(11)
C3 0.0286(14) 0.0217(14) 0.0232(15) 0.0020(11) -0.0052(11) -0.0095(11)
C4 0.0320(15) 0.0272(15) 0.0289(16) 0.0030(12) -0.0067(12) -0.0112(12)
C5 0.0492(19) 0.0354(17) 0.0353(19) 0.0089(14) -0.0039(14) -0.0238(15)
C6 0.057(2) 0.0326(17) 0.051(2) 0.0047(16) -0.0055(17) -0.0282(16)
C7 0.055(2) 0.0356(18) 0.042(2) -0.0056(15) -0.0081(16) -0.0262(16)
C8 0.0425(17) 0.0314(16) 0.0275(16) 0.0029(13) -0.0062(13) -0.0199(14)
C9 0.0317(15) 0.0254(14) 0.0306(16) 0.0071(12) -0.0159(12) -0.0149(12)
C10 0.0323(16) 0.0411(18) 0.0390(19) -0.0087(15) -0.0080(13) -0.0145(14)
C11 0.0379(18) 0.043(2) 0.048(2) -0.0108(17) -0.0004(15) -0.0132(15)
C12 0.0324(17) 0.046(2) 0.055(2) 0.0120(17) -0.0089(15) -0.0165(15)
C13 0.0395(18) 0.057(2) 0.054(2) 0.0202(18) -0.0234(16) -0.0314(17)
C14 0.0445(18) 0.0424(18) 0.0312(17) 0.0119(14) -0.0178(14) -0.0278(15)
C15 0.0262(14) 0.0211(13) 0.0227(14) 0.0027(11) -0.0039(11) -0.0137(11)
C16 0.0264(14) 0.0271(15) 0.0301(16) 0.0037(12) -0.0053(12) -0.0121(12)
C17 0.0280(15) 0.0335(16) 0.0405(19) 0.0031(14) -0.0004(13) -0.0197(13)
C18 0.0269(15) 0.0359(17) 0.0447(19) -0.0042(14) -0.0063(13) -0.0199(13)
C19 0.0321(15) 0.0304(15) 0.0354(17) 0.0010(13) -0.0134(13) -0.0147(13)
C20 0.0305(15) 0.0299(15) 0.0306(16) 0.0066(12) -0.0105(12) -0.0194(12)
C21 0.0258(14) 0.0244(14) 0.0289(15) 0.0043(12) -0.0088(11) -0.0155(11)
C22 0.0285(14) 0.0253(14) 0.0399(18) 0.0043(13) -0.0110(12) -0.0162(12)
C23 0.0317(16) 0.0220(15) 0.054(2) -0.0006(14) -0.0096(14) -0.0106(12)
C24 0.0375(17) 0.0306(16) 0.042(2) -0.0068(14) -0.0053(14) -0.0144(13)
C25 0.0441(18) 0.0349(17) 0.0315(18) -0.0029(14) -0.0066(14) -0.0175(14)
C26 0.0337(15) 0.0257(15) 0.0312(17) 0.0025(12) -0.0098(12) -0.0133(12)
C27 0.0236(13) 0.0295(15) 0.0275(15) 0.0080(12) -0.0111(11) -0.0161(11)
C28 0.0284(14) 0.0349(16) 0.0333(17) 0.0107(13) -0.0135(12) -0.0189(13)
C29 0.0394(17) 0.0385(17) 0.0420(19) 0.0185(15) -0.0227(15) -0.0240(14)
C30 0.0305(16) 0.0280(16) 0.054(2) 0.0096(15) -0.0158(15) -0.0130(13)
C31 0.0302(15) 0.0296(16) 0.0425(19) 0.0011(14) -0.0074(13) -0.0124(13)
C32 0.0326(15) 0.0271(15) 0.0322(17) 0.0074(12) -0.0114(12) -0.0161(12)
C33 0.0258(13) 0.0238(14) 0.0239(15) 0.0042(11) -0.0051(11) -0.0137(11)
C34 0.0268(14) 0.0311(15) 0.0264(15) 0.0073(12) -0.0089(11) -0.0162(12)
C35 0.0290(15) 0.0381(17) 0.0250(16) 0.0100(13) -0.0058(12) -0.0146(13)
C36 0.0516(19) 0.0377(18) 0.0359(19) 0.0144(15) -0.0071(15) -0.0264(15)
C37 0.077(3) 0.049(2) 0.043(2) 0.0061(17) -0.0073(18) -0.051(2)
C38 0.060(2) 0.0429(19) 0.0320(18) 0.0068(14) -0.0129(15) -0.0381(17)

loop_
_atom_type_symbol
_atom_type_description
_atom_type_scat_dispersion_real
_atom_type_scat_dispersion_imag
_atom_type_scat_source
C C 0.0033 0.0016 'International Tables Vol C Tables 4.2.6.8 and 6.1.1.4'
H H 0.0000 0.0000 'International Tables Vol C Tables 4.2.6.8 and 6.1.1.4'
P P 0.1023 0.0942 'International Tables Vol C Tables 4.2.6.8 and 6.1.1.4'
O O 0.0106 0.0060 'International Tables Vol C Tables 4.2.6.8 and 6.1.1.4'

loop_
_geom_angle_atom_site_label_1
_geom_angle_atom_site_label_2
_geom_angle_atom_site_label_3
_geom_angle
O1 P1 C9 113.04(12)
O1 P1 C3 111.52(12)
C9 P1 C3 108.05(12)
O1 P1 C2 112.20(11)
C9 P1 C2 102.14(12)
C3 P1 C2 109.42(12)
O2 P2 C21 114.12(12)
O2 P2 C15 113.27(11)
C21 P2 C15 102.20(12)
O2 P2 C1 113.44(11)
C21 P2 C1 105.57(12)
C15 P2 C1 107.29(11)
O3 P3 C33 112.29(12)
O3 P3 C27 111.23(12)
C33 P3 C27 106.56(12)
O3 P3 C1 111.18(11)
C33 P3 C1 104.83(12)
C27 P3 C1 110.48(11)
C2 C1 P2 111.17(17)
C2 C1 P3 108.75(17)
P2 C1 P3 113.48(13)
C2 C1 H1A 107.7
P2 C1 H1A 107.7
P3 C1 H1A 107.7
C1 C2 P1 112.41(18)
C1 C2 H2A 109.1
P1 C2 H2A 109.1
C1 C2 H2B 109.1
P1 C2 H2B 109.1
H2A C2 H2B 107.9
C4 C3 C8 119.5(3)
C4 C3 P1 117.2(2)
C8 C3 P1 123.2(2)
C5 C4 C3 120.2(3)
C5 C4 H4A 119.9
C3 C4 H4A 119.9
C6 C5 C4 120.1(3)
C6 C5 H5A 119.9
C4 C5 H5A 119.9
C5 C6 C7 120.3(3)
C5 C6 H6A 119.9
C7 C6 H6A 119.9
C6 C7 C8 120.3(3)
C6 C7 H7A 119.9
C8 C7 H7A 119.9
C7 C8 C3 119.6(3)
C7 C8 H8A 120.2
C3 C8 H8A 120.2
C10 C9 C14 119.0(3)
C10 C9 P1 121.5(2)
C14 C9 P1 119.4(2)
C9 C10 C11 120.4(3)
C9 C10 H10A 119.8
C11 C10 H10A 119.8
C12 C11 C10 120.4(3)
C12 C11 H11A 119.8
C10 C11 H11A 119.8
C13 C12 C11 119.7(3)
C13 C12 H12A 120.1
C11 C12 H12A 120.1
C12 C13 C14 120.9(3)
C12 C13 H13A 119.5
C14 C13 H13A 119.5
C9 C14 C13 119.6(3)
C9 C14 H14A 120.2
C13 C14 H14A 120.2
C16 C15 C20 119.8(2)
C16 C15 P2 116.1(2)
C20 C15 P2 123.6(2)
C17 C16 C15 120.0(3)
C17 C16 H16A 120.0
C15 C16 H16A 120.0
C18 C17 C16 120.3(3)
C18 C17 H17A 119.8
C16 C17 H17A 119.8
C17 C18 C19 120.3(3)
C17 C18 H18A 119.9
C19 C18 H18A 119.9
C18 C19 C20 120.1(3)
C18 C19 H19A 120.0
C20 C19 H19A 120.0
C19 C20 C15 119.5(3)
C19 C20 H20A 120.3
C15 C20 H20A 120.3
C26 C21 C22 119.1(3)
C26 C21 P2 121.8(2)
C22 C21 P2 119.1(2)
C23 C22 C21 119.9(3)
C23 C22 H22A 120.1
C21 C22 H22A 120.1
C24 C23 C22 120.3(3)
C24 C23 H23A 119.8
C22 C23 H23A 119.8
C23 C24 C25 120.1(3)
C23 C24 H24A 120.0
C25 C24 H24A 120.0
C24 C25 C26 119.9(3)
C24 C25 H25A 120.1
C26 C25 H25A 120.1
C25 C26 C21 120.8(3)
C25 C26 H26A 119.6
C21 C26 H26A 119.6
C32 C27 C28 119.4(3)
C32 C27 P3 123.8(2)
C28 C27 P3 116.7(2)
C29 C28 C27 120.0(3)
C29 C28 H28A 120.0
C27 C28 H28A 120.0
C30 C29 C28 120.2(3)
C30 C29 H29A 119.9
C28 C29 H29A 119.9
C29 C30 C31 120.5(3)
C29 C30 H30A 119.7
C31 C30 H30A 119.7
C30 C31 C32 119.9(3)
C30 C31 H31A 120.1
C32 C31 H31A 120.1
C27 C32 C31 120.0(3)
C27 C32 H32A 120.0
C31 C32 H32A 120.0
C38 C33 C34 118.7(3)
C38 C33 P3 116.9(2)
C34 C33 P3 124.4(2)
C35 C34 C33 121.1(3)
C35 C34 H34A 119.5
C33 C34 H34A 119.5
C34 C35 C36 119.0(3)
C34 C35 H35A 120.5
C36 C35 H35A 120.5
C37 C36 C35 120.6(3)
C37 C36 H36A 119.7
C35 C36 H36A 119.7
C36 C37 C38 120.4(3)
C36 C37 H37A 119.8
C38 C37 H37A 119.8
C37 C38 C33 120.2(3)
C37 C38 H38A 119.9
C33 C38 H38A 119.9

loop_
_geom_bond_atom_site_label_1
_geom_bond_atom_site_label_2
_geom_bond_distance
P1 O1 1.4862(19)
P1 C9 1.806(3)
P1 C3 1.808(3)
P1 C2 1.826(3)
P2 O2 1.4804(19)
P2 C21 1.807(3)
P2 C15 1.810(3)
P2 C1 1.829(3)
P3 O3 1.4822(19)
P3 C33 1.808(3)
P3 C27 1.809(3)
P3 C1 1.845(2)
C1 C2 1.552(4)
C1 H1A 1.0000
C2 H2A 0.9900
C2 H2B 0.9900
C3 C4 1.392(4)
C3 C8 1.403(4)
C4 C5 1.388(4)
C4 H4A 0.9500
C5 C6 1.379(5)
C5 H5A 0.9500
C6 C7 1.386(5)
C6 H6A 0.9500
C7 C8 1.388(4)
C7 H7A 0.9500
C8 H8A 0.9500
C9 C10 1.385(4)
C9 C14 1.394(4)
C10 C11 1.391(4)
C10 H10A 0.9500
C11 C12 1.372(5)
C11 H11A 0.9500
C12 C13 1.368(5)
C12 H12A 0.9500
C13 C14 1.395(4)
C13 H13A 0.9500
C14 H14A 0.9500
C15 C16 1.388(4)
C15 C20 1.399(4)
C16 C17 1.387(4)
C16 H16A 0.9500
C17 C18 1.373(4)
C17 H17A 0.9500
C18 C19 1.390(4)
C18 H18A 0.9500
C19 C20 1.391(4)
C19 H19A 0.9500
C20 H20A 0.9500
C21 C26 1.392(4)
C21 C22 1.395(4)
C22 C23 1.394(4)
C22 H22A 0.9500
C23 C24 1.382(4)
C23 H23A 0.9500
C24 C25 1.383(4)
C24 H24A 0.9500
C25 C26 1.386(4)
C25 H25A 0.9500
C26 H26A 0.9500
C27 C32 1.389(4)
C27 C28 1.401(4)
C28 C29 1.389(4)
C28 H28A 0.9500
C29 C30 1.377(5)
C29 H29A 0.9500
C30 C31 1.381(4)
C30 H30A 0.9500
C31 C32 1.400(4)
C31 H31A 0.9500
C32 H32A 0.9500
C33 C38 1.388(4)
C33 C34 1.393(4)
C34 C35 1.383(4)
C34 H34A 0.9500
C35 C36 1.385(4)
C35 H35A 0.9500
C36 C37 1.369(5)
C36 H36A 0.9500
C37 C38 1.382(4)
C37 H37A 0.9500
C38 H38A 0.9500

loop_
_cod_related_entry_id
_cod_related_entry_database
_cod_related_entry_code
1 ChemSpider 30661239
